data_4000795
loop_
_publ_author_name
'Meng, Chang-Yu'
'Chen, Hong'
'Wang, Peng'
'Chen, Ling'

_publ_section_title
;
 Syntheses, Structures, and Magnetic and Thermoelectric Properties of
 Double-Tunnel Tellurides: AxRE2Cu6--xTe6(A = K--Cs; RE = La--Nd)
;
_journal_issue 22
_journal_name_full 'Chemistry of Materials'
_journal_page_first 4910
_journal_paper_doi 10.1021/cm201574a
_journal_volume 23
_journal_year 2011
_chemical_formula_moiety 'Cu1.75 K0.25 Pr0.67 Te2'
_chemical_formula_sum 'Cu1.75 K0.25 Pr0.67 Te2'
_chemical_formula_weight 470.03
_chemical_name_systematic
; 
 ? 
;
_space_group_IT_number 176
_symmetry_cell_setting hexagonal
_symmetry_space_group_name_Hall '-P 6c'
_symmetry_space_group_name_H-M 'P 63/m'
_atom_sites_solution_primary direct
_atom_sites_solution_secondary difmap
_audit_creation_method SHELXL-97
_cell_angle_alpha 90.00
_cell_angle_beta 90.00
_cell_angle_gamma 120.00
_cell_formula_units_Z 3
_cell_length_a 9.9598(7)
_cell_length_b 9.9598(7)
_cell_length_c 4.1763(6)
_cell_measurement_temperature 293(2)
_cell_volume 358.78(6)
_computing_cell_refinement 'CrystalClear (Rigaku Inc., 2007)'
_computing_data_collection 'CrystalClear (Rigaku Inc., 2007)'
_computing_data_reduction 'CrystalClear (Rigaku Inc., 2007)'
_computing_molecular_graphics 'Bruker SHELXTL'
_computing_publication_material 'Bruker SHELXTL'
_computing_structure_refinement 'SHELXL-97 (Sheldrick, 1997)'
_computing_structure_solution 'SHELXS-97 (Sheldrick, 1990)'
_diffrn_ambient_temperature 293(2)
_diffrn_detector_area_resol_mean 13.6612
_diffrn_measured_fraction_theta_full 0.997
_diffrn_measured_fraction_theta_max 0.997
_diffrn_measurement_device_type SCXMini
_diffrn_measurement_method CCD_Profile_fitting
_diffrn_radiation_monochromator graphite
_diffrn_radiation_source 'fine-focus sealed tube'
_diffrn_radiation_type MoK\a
_diffrn_radiation_wavelength 0.71073
_diffrn_reflns_av_R_equivalents 0.0371
_diffrn_reflns_av_sigmaI/netI 0.0185
_diffrn_reflns_limit_h_max 9
_diffrn_reflns_limit_h_min -12
_diffrn_reflns_limit_k_max 12
_diffrn_reflns_limit_k_min -12
_diffrn_reflns_limit_l_max 5
_diffrn_reflns_limit_l_min -5
_diffrn_reflns_number 2793
_diffrn_reflns_theta_full 27.46
_diffrn_reflns_theta_max 27.46
_diffrn_reflns_theta_min 4.09
_exptl_absorpt_coefficient_mu 26.396
_exptl_absorpt_correction_T_max 1.0000
_exptl_absorpt_correction_T_min 0.3227
_exptl_absorpt_correction_type multi-scan
_exptl_crystal_colour gray
_exptl_crystal_density_diffrn 6.526
_exptl_crystal_density_method 'not measured'
_exptl_crystal_description rod
_exptl_crystal_F_000 596
_exptl_crystal_size_max 0.15
_exptl_crystal_size_mid 0.13
_exptl_crystal_size_min 0.12
_refine_diff_density_max 1.177
_refine_diff_density_min -0.913
_refine_diff_density_rms 0.209
_refine_ls_extinction_coef 0.0045(5)
_refine_ls_extinction_expression Fc^*^=kFc[1+0.001xFc^2^\l^3^/sin(2\q)]^-1/4^
_refine_ls_extinction_method SHELXL
_refine_ls_goodness_of_fit_ref 1.259
_refine_ls_matrix_type full
_refine_ls_number_parameters 23
_refine_ls_number_reflns 310
_refine_ls_number_restraints 13
_refine_ls_restrained_S_all 1.259
_refine_ls_R_factor_all 0.0203
_refine_ls_R_factor_gt 0.0200
_refine_ls_shift/su_max 0.000
_refine_ls_shift/su_mean 0.000
_refine_ls_structure_factor_coef Fsqd
_refine_ls_weighting_details 'calc w=1/[\s^2^(Fo^2^)+(0.0163P)^2^+1.4234P] where P=(Fo^2^+2Fc^2^)/3'
_refine_ls_weighting_scheme calc
_refine_ls_wR_factor_gt 0.0438
_refine_ls_wR_factor_ref 0.0439
_reflns_number_gt 307
_reflns_number_total 310
_reflns_threshold_expression >2sigma(I)
_cod_data_source_file cm201574a_si_001.cif
_cod_data_source_block K0.76Pr2Cu5.24Te6
_cod_depositor_comments
;
The following automatic conversions were performed:

'_symmetry_cell_setting' value 'Hexagonal' changed to 'hexagonal'
according to /home/saulius/struct/CIF-dictionaries/cif_core.dic
dictionary named 'cif_core.dic' version 2.4.1 from
2010-06-29.

'_exptl_absorpt_correction_type' value 'Multi-scan'
changed to 'multi-scan' according to
/home/saulius/struct/CIF-dictionaries/cif_core.dic dictionary named
'cif_core.dic' version 2.4.1 from 2010-06-29.

Automatic conversion script
Id: cif_fix_values 1715 2011-07-08 13:25:40Z adriana 
;
_cod_original_sg_symbol_H-M P6(3)/m
_cod_database_code 4000795

loop_
_symmetry_equiv_pos_as_xyz
'x, y, z'
'-y, x-y, z'
'-x+y, -x, z'
'-x, -y, z+1/2'
'y, -x+y, z+1/2'
'x-y, x, z+1/2'
'-x, -y, -z'
'y, -x+y, -z'
'x-y, x, -z'
'x, y, -z-1/2'
'-y, x-y, -z-1/2'
'-x+y, -x, -z-1/2'

loop_
_atom_site_label
_atom_site_type_symbol
_atom_site_fract_x
_atom_site_fract_y
_atom_site_fract_z
_atom_site_U_iso_or_equiv
_atom_site_adp_type
_atom_site_occupancy
_atom_site_symmetry_multiplicity
_atom_site_calc_flag
_atom_site_refinement_flags
K1 K 0.0000 0.0000 0.2500 0.042(7) Uani 0.158(14) 6 d SPU
K2 K 0.0000 0.0000 0.0000 0.069(7) Uani 0.223(16) 6 d SPU
Pr Pr 0.6667 0.3333 0.2500 0.0135(2) Uani 1 6 d S
Cu Cu 0.03338(11) 0.43461(11) 0.2500 0.0179(3) Uani 0.873(3) 2 d SP
Te Te 0.27049(5) 0.38959(5) 0.2500 0.01480(19) Uani 1 2 d S

loop_
_atom_site_aniso_label
_atom_site_aniso_U_11
_atom_site_aniso_U_22
_atom_site_aniso_U_33
_atom_site_aniso_U_23
_atom_site_aniso_U_13
_atom_site_aniso_U_12
K1 0.031(6) 0.031(6) 0.065(12) 0.000 0.000 0.015(3)
K2 0.060(7) 0.060(7) 0.088(12) 0.000 0.000 0.030(3)
Pr 0.0158(2) 0.0158(2) 0.0091(3) 0.000 0.000 0.00789(12)
Cu 0.0174(5) 0.0191(5) 0.0154(5) 0.000 0.000 0.0077(4)
Te 0.0162(3) 0.0174(3) 0.0123(3) 0.000 0.000 0.00956(19)

loop_
_atom_type_symbol
_atom_type_description
_atom_type_scat_dispersion_real
_atom_type_scat_dispersion_imag
_atom_type_scat_source
K K 0.2009 0.2494 'International Tables Vol C Tables 4.2.6.8 and 6.1.1.4'
Cu Cu 0.3201 1.2651 'International Tables Vol C Tables 4.2.6.8 and 6.1.1.4'
Te Te -0.5308 1.6751 'International Tables Vol C Tables 4.2.6.8 and 6.1.1.4'
Pr Pr -0.2180 2.8214 'International Tables Vol C Tables 4.2.6.8 and 6.1.1.4'

loop_
_geom_angle_atom_site_label_1
_geom_angle_atom_site_label_2
_geom_angle_atom_site_label_3
_geom_angle
_geom_angle_site_symmetry_1
_geom_angle_site_symmetry_3
K2 K1 K2 180.0 4 .
K2 K1 K1 0.0 4 7_556
K2 K1 K1 180.0 . 7_556
K2 K1 K1 180.0 4 7
K2 K1 K1 0.0 . 7
K1 K1 K1 180.0 7_556 7
K2 K1 K2 180.0 4 4_554
K2 K1 K2 0.0 . 4_554
K1 K1 K2 180.0 7_556 4_554
K1 K1 K2 0.0 7 4_554
K2 K1 K2 0.0 4 1_556
K2 K1 K2 180.0 . 1_556
K1 K1 K2 0.0 7_556 1_556
K1 K1 K2 180.0 7 1_556
K2 K1 K2 180.0 4_554 1_556
K2 K1 Te 90.0 4 .
K2 K1 Te 90.0 . .
K1 K1 Te 90.0 7_556 .
K1 K1 Te 90.0 7 .
K2 K1 Te 90.0 4_554 .
K2 K1 Te 90.0 1_556 .
K2 K1 Te 90.0 4 2
K2 K1 Te 90.0 . 2
K1 K1 Te 90.0 7_556 2
K1 K1 Te 90.0 7 2
K2 K1 Te 90.0 4_554 2
K2 K1 Te 90.0 1_556 2
Te K1 Te 120.0 . 2
K2 K1 Te 90.0 4 3
K2 K1 Te 90.0 . 3
K1 K1 Te 90.0 7_556 3
K1 K1 Te 90.0 7 3
K2 K1 Te 90.0 4_554 3
K2 K1 Te 90.0 1_556 3
Te K1 Te 120.0 . 3
Te K1 Te 120.0 2 3
K2 K1 Te 121.230(5) 4 7
K2 K1 Te 58.770(5) . 7
K1 K1 Te 121.230(5) 7_556 7
K1 K1 Te 58.770(5) 7 7
K2 K1 Te 58.770(5) 4_554 7
K2 K1 Te 121.230(5) 1_556 7
Te K1 Te 148.770(5) . 7
Te K1 Te 64.688(2) 2 7
Te K1 Te 64.688(1) 3 7
K2 K1 Te 58.770(5) 4 8_556
K2 K1 Te 121.230(5) . 8_556
K1 K1 Te 58.770(5) 7_556 8_556
K1 K1 Te 121.230(5) 7 8_556
K2 K1 Te 121.230(5) 4_554 8_556
K2 K1 Te 58.770(5) 1_556 8_556
Te K1 Te 64.688(1) . 8_556
Te K1 Te 148.770(5) 2 8_556
Te K1 Te 64.688(1) 3 8_556
Te K1 Te 129.376(3) 7 8_556
K2 K1 Te 58.770(5) 4 7_556
K2 K1 Te 121.230(5) . 7_556
K1 K1 Te 58.770(5) 7_556 7_556
K1 K1 Te 121.230(5) 7 7_556
K2 K1 Te 121.230(5) 4_554 7_556
K2 K1 Te 58.770(5) 1_556 7_556
Te K1 Te 148.770(5) . 7_556
Te K1 Te 64.688(1) 2 7_556
Te K1 Te 64.688(1) 3 7_556
Te K1 Te 62.459(10) 7 7_556
Te K1 Te 95.554(7) 8_556 7_556
K1 K2 K1 180.0 7 .
K1 K2 K2 180.0 7 4
K1 K2 K2 0.0 . 4
K1 K2 K2 0.0 7 4_554
K1 K2 K2 180.0 . 4_554
K2 K2 K2 180.0 4 4_554
K1 K2 K1 0.0 7 1_554
K1 K2 K1 180.0 . 1_554
K2 K2 K1 180.0 4 1_554
K2 K2 K1 0.0 4_554 1_554
K1 K2 K1 180.0 7 7_556
K1 K2 K1 0.0 . 7_556
K2 K2 K1 0.0 4 7_556
K2 K2 K1 180.0 4_554 7_556
K1 K2 K1 180.0 1_554 7_556
K1 K2 Te 73.135(3) 7 7
K1 K2 Te 106.865(3) . 7
K2 K2 Te 106.865(3) 4 7
K2 K2 Te 73.135(3) 4_554 7
K1 K2 Te 73.135(3) 1_554 7
K1 K2 Te 106.865(3) 7_556 7
K1 K2 Te 106.865(3) 7 .
K1 K2 Te 73.135(3) . .
K2 K2 Te 73.135(3) 4 .
K2 K2 Te 106.865(3) 4_554 .
K1 K2 Te 106.865(3) 1_554 .
K1 K2 Te 73.135(3) 7_556 .
Te K2 Te 180.000(14) 7 .
K1 K2 Te 106.865(3) 7 2
K1 K2 Te 73.135(3) . 2
K2 K2 Te 73.135(3) 4 2
K2 K2 Te 106.865(3) 4_554 2
K1 K2 Te 106.865(3) 1_554 2
K1 K2 Te 73.135(3) 7_556 2
Te K2 Te 68.053(3) 7 2
Te K2 Te 111.947(3) . 2
K1 K2 Te 106.865(3) 7 3
K1 K2 Te 73.135(3) . 3
K2 K2 Te 73.135(3) 4 3
K2 K2 Te 106.865(3) 4_554 3
K1 K2 Te 106.865(3) 1_554 3
K1 K2 Te 73.135(3) 7_556 3
Te K2 Te 68.053(3) 7 3
Te K2 Te 111.947(3) . 3
Te K2 Te 111.947(3) 2 3
K1 K2 Te 73.135(3) 7 8
K1 K2 Te 106.865(3) . 8
K2 K2 Te 106.865(3) 4 8
K2 K2 Te 73.135(3) 4_554 8
K1 K2 Te 73.135(3) 1_554 8
K1 K2 Te 106.865(3) 7_556 8
Te K2 Te 111.947(3) 7 8
Te K2 Te 68.053(3) . 8
Te K2 Te 180.0 2 8
Te K2 Te 68.053(3) 3 8
K1 K2 Te 73.135(3) 7 9
K1 K2 Te 106.865(3) . 9
K2 K2 Te 106.865(3) 4 9
K2 K2 Te 73.135(3) 4_554 9
K1 K2 Te 73.135(3) 1_554 9
K1 K2 Te 106.865(3) 7_556 9
Te K2 Te 111.947(3) 7 9
Te K2 Te 68.053(3) . 9
Te K2 Te 68.053(3) 2 9
Te K2 Te 180.000(10) 3 9
Te K2 Te 111.947(3) 8 9
Te Pr Te 79.606(13) 9_656 9_655
Te Pr Te 134.821(5) 9_656 8
Te Pr Te 83.414(10) 9_655 8
Te Pr Te 83.414(10) 9_656 8_556
Te Pr Te 134.821(5) 9_655 8_556
Te Pr Te 79.606(13) 8 8_556
Te Pr Te 83.414(10) 9_656 7_666
Te Pr Te 134.821(5) 9_655 7_666
Te Pr Te 134.821(5) 8 7_666
Te Pr Te 83.414(10) 8_556 7_666
Te Pr Te 134.821(5) 9_656 7_665
Te Pr Te 83.414(10) 9_655 7_665
Te Pr Te 83.414(10) 8 7_665
Te Pr Te 134.821(5) 8_556 7_665
Te Pr Te 79.606(13) 7_666 7_665
Te Pr Cu 47.287(11) 9_656 1_655
Te Pr Cu 47.287(11) 9_655 1_655
Te Pr Cu 130.656(12) 8 1_655
Te Pr Cu 130.656(12) 8_556 1_655
Te Pr Cu 91.536(16) 7_666 1_655
Te Pr Cu 91.536(16) 7_665 1_655
Te Pr Cu 91.536(16) 9_656 3
Te Pr Cu 91.536(16) 9_655 3
Te Pr Cu 47.287(11) 8 3
Te Pr Cu 47.287(11) 8_556 3
Te Pr Cu 130.656(12) 7_666 3
Te Pr Cu 130.656(12) 7_665 3
Cu Pr Cu 120.0 1_655 3
Te Pr Cu 130.656(12) 9_656 2_665
Te Pr Cu 130.656(12) 9_655 2_665
Te Pr Cu 91.536(16) 8 2_665
Te Pr Cu 91.536(16) 8_556 2_665
Te Pr Cu 47.287(11) 7_666 2_665
Te Pr Cu 47.287(11) 7_665 2_665
Cu Pr Cu 120.0 1_655 2_665
Cu Pr Cu 120.0 3 2_665
Te Pr Cu 94.919(16) 9_656 9_655
Te Pr Cu 45.965(17) 9_655 9_655
Te Pr Cu 46.006(17) 8 9_655
Te Pr Cu 94.949(16) 8_556 9_655
Te Pr Cu 177.779(11) 7_666 9_655
Te Pr Cu 102.615(14) 7_665 9_655
Cu Pr Cu 88.39(3) 1_655 9_655
Cu Pr Cu 47.79(2) 3 9_655
Cu Pr Cu 134.42(2) 2_665 9_655
Te Pr Cu 45.965(17) 9_656 9_656
Te Pr Cu 94.919(16) 9_655 9_656
Te Pr Cu 94.949(16) 8 9_656
Te Pr Cu 46.007(17) 8_556 9_656
Te Pr Cu 102.615(14) 7_666 9_656
Te Pr Cu 177.779(11) 7_665 9_656
Cu Pr Cu 88.39(3) 1_655 9_656
Cu Pr Cu 47.79(2) 3 9_656
Cu Pr Cu 134.42(2) 2_665 9_656
Cu Pr Cu 75.16(2) 9_655 9_656
Te Pr Cu 46.007(17) 9_656 7_666
Te Pr Cu 94.949(16) 9_655 7_666
Te Pr Cu 177.779(11) 8 7_666
Te Pr Cu 102.615(14) 8_556 7_666
Te Pr Cu 45.965(17) 7_666 7_666
Te Pr Cu 94.919(16) 7_665 7_666
Cu Pr Cu 47.79(2) 1_655 7_666
Cu Pr Cu 134.42(2) 3 7_666
Cu Pr Cu 88.39(3) 2_665 7_666
Cu Pr Cu 133.313(7) 9_655 7_666
Cu Pr Cu 86.677(16) 9_656 7_666
Te Cu Te 112.13(4) . 3_565
Te Cu Te 100.64(3) . 9
Te Cu Te 117.55(3) 3_565 9
Te Cu Te 100.64(3) . 9_556
Te Cu Te 117.55(3) 3_565 9_556
Te Cu Te 105.78(4) 9 9_556
Te Cu Cu 122.78(4) . 7_566
Te Cu Cu 58.80(4) 3_565 7_566
Te Cu Cu 135.10(6) 9 7_566
Te Cu Cu 58.75(2) 9_556 7_566
Te Cu Cu 122.78(4) . 7_565
Te Cu Cu 58.80(4) 3_565 7_565
Te Cu Cu 58.75(2) 9 7_565
Te Cu Cu 135.10(6) 9_556 7_565
Cu Cu Cu 100.60(7) 7_566 7_565
Te Cu Pr 155.95(4) . 1_455
Te Cu Pr 91.92(3) 3_565 1_455
Te Cu Pr 66.25(2) 9 1_455
Te Cu Pr 66.25(2) 9_556 1_455
Cu Cu Pr 69.13(4) 7_566 1_455
Cu Cu Pr 69.13(4) 7_565 1_455
Te Cu Pr 63.751(19) . 7_666
Te Cu Pr 63.734(19) 3_565 7_666
Te Cu Pr 161.04(3) 9 7_666
Te Cu Pr 88.453(14) 9_556 7_666
Cu Cu Pr 63.08(3) 7_566 7_666
Cu Cu Pr 119.06(5) 7_565 7_666
Pr Cu Pr 132.21(2) 1_455 7_666
Te Cu Pr 63.751(19) . 7_665
Te Cu Pr 63.734(19) 3_565 7_665
Te Cu Pr 88.453(14) 9 7_665
Te Cu Pr 161.04(3) 9_556 7_665
Cu Cu Pr 119.06(5) 7_566 7_665
Cu Cu Pr 63.08(3) 7_565 7_665
Pr Cu Pr 132.21(2) 1_455 7_665
Pr Cu Pr 75.16(2) 7_666 7_665
Cu Te Cu 127.87(4) . 2_665
Cu Te Cu 126.140(17) . 8_556
Cu Te Cu 62.45(3) 2_665 8_556
Cu Te Cu 126.140(17) . 8
Cu Te Cu 62.45(3) 2_665 8
Cu Te Cu 105.78(4) 8_556 8
Cu Te Pr 70.284(17) . 7_666
Cu Te Pr 70.260(17) 2_665 7_666
Cu Te Pr 66.46(2) 8_556 7_666
Cu Te Pr 128.43(3) 8 7_666
Cu Te Pr 70.284(17) . 7_665
Cu Te Pr 70.260(17) 2_665 7_665
Cu Te Pr 128.43(3) 8_556 7_665
Cu Te Pr 66.46(2) 8 7_665
Pr Te Pr 79.606(13) 7_666 7_665
Cu Te K1 85.90(2) . .
Cu Te K1 146.23(3) 2_665 .
Cu Te K1 99.74(2) 8_556 .
Cu Te K1 99.74(2) 8 .
Pr Te K1 131.628(9) 7_666 .
Pr Te K1 131.628(9) 7_665 .
Cu Te K2 86.07(2) . .
Cu Te K2 142.71(2) 2_665 .
Cu Te K2 113.16(3) 8_556 .
Cu Te K2 86.02(2) 8 .
Pr Te K2 145.230(11) 7_666 .
Pr Te K2 116.744(8) 7_665 .
K1 Te K2 16.865(3) . .
Cu Te K2 86.07(2) . 4
Cu Te K2 142.71(2) 2_665 4
Cu Te K2 86.02(2) 8_556 4
Cu Te K2 113.16(3) 8 4
Pr Te K2 116.744(8) 7_666 4
Pr Te K2 145.230(11) 7_665 4
K1 Te K2 16.865(3) . 4
K2 Te K2 33.731(6) . 4
Cu Te K1 86.49(2) . 7
Cu Te K1 135.305(18) 2_665 7
Cu Te K1 123.93(3) 8_556 7
Cu Te K1 74.41(2) 8 7
Pr Te K1 154.150(13) 7_666 7
Pr Te K1 103.659(9) 7_665 7
K1 Te K1 31.230(5) . 7
K2 Te K1 14.364(2) . 7
K2 Te K1 48.095(8) 4 7
Cu Te K1 86.49(2) . 7_556
Cu Te K1 135.305(18) 2_665 7_556
Cu Te K1 74.41(2) 8_556 7_556
Cu Te K1 123.93(3) 8 7_556
Pr Te K1 103.659(9) 7_666 7_556
Pr Te K1 154.150(13) 7_665 7_556
K1 Te K1 31.230(5) . 7_556
K2 Te K1 48.095(8) . 7_556
K2 Te K1 14.364(2) 4 7_556
K1 Te K1 62.459(10) 7 7_556

loop_
_geom_bond_atom_site_label_1
_geom_bond_atom_site_label_2
_geom_bond_distance
_geom_bond_site_symmetry_2
Pr Te 3.2620(4) 9_656
Pr Te 3.2620(4) 9_655
Pr Te 3.2620(4) 8
Pr Te 3.2620(4) 8_556
Pr Te 3.2620(4) 7_666
Pr Te 3.2620(4) 7_665
Pr Cu 3.2670(10) 1_655
Pr Cu 3.2670(10) 3
Pr Cu 3.2670(10) 2_665
Pr Cu 3.4238(8) 9_655
Pr Cu 3.4238(8) 9_656
Pr Cu 3.4238(8) 7_666
Cu Te 2.6147(11) .
Cu Te 2.6169(11) 3_565
Cu Te 2.6184(7) 9
Cu Te 2.6184(7) 9_556
Cu Cu 2.7140(13) 7_566
Cu Cu 2.7140(13) 7_565
Cu Pr 3.2670(10) 1_455
Cu Pr 3.4238(8) 7_666
Cu Pr 3.4238(8) 7_665
Te Cu 2.6169(11) 2_665
Te Cu 2.6184(7) 8_556
Te Cu 2.6184(7) 8
Te Pr 3.2620(4) 7_666
Te Pr 3.2620(4) 7_665
